data_8100138
loop_
_publ_author_name
'Wei, Dan-Yi'
'Xie, Hong-Zhen'
'Zheng, Yue-Qing'

_publ_section_title
;
Crystal structure of hexaphenanthrolinium (hexanitrato)-neodymate(III) 
trinitrate, (C~12~H~9~N~2~)~6~[Nd(NO~3~)~6~](NO~3~)~3~
;
_journal_issue 3
_journal_name_full 'Zeitschrift f\"ur Kristallographie - New Crystal Structures'
_journal_page_first 239
_journal_page_last 240
_journal_volume 219
_journal_year 2004
_chemical_formula_moiety (phenH)~6~[Nd(NO~3~)~6~](NO~3~)~3~
_chemical_formula_sum 'C72 H54 N21 Nd O27'
_chemical_formula_weight 1789.60
_space_group_IT_number 167
_symmetry_cell_setting trigonal
_symmetry_space_group_name_Hall '-R 3 2"c'
_symmetry_space_group_name_H-M 'R -3 c :H'
_cell_angle_alpha 90.00
_cell_angle_beta 90.00
_cell_angle_gamma 120.00
_cell_formula_units_Z 6
_cell_length_a 17.5893(6)
_cell_length_b 17.5893(6)
_cell_length_c 40.1964(18)
_cell_measurement_temperature 293(2)
_cell_volume 10770.0(7)
_diffrn_ambient_temperature 293(2)
_exptl_crystal_density_diffrn 1.656
_cod_original_sg_symbol_H-M 'R -3 c'
_cod_database_code 8100138

loop_
_symmetry_equiv_pos_as_xyz
'x, y, z'
'-y, x-y, z'
'-x+y, -x, z'
'y, x, -z+1/2'
'x-y, -y, -z+1/2'
'-x, -x+y, -z+1/2'
'x+2/3, y+1/3, z+1/3'
'-y+2/3, x-y+1/3, z+1/3'
'-x+y+2/3, -x+1/3, z+1/3'
'y+2/3, x+1/3, -z+5/6'
'x-y+2/3, -y+1/3, -z+5/6'
'-x+2/3, -x+y+1/3, -z+5/6'
'x+1/3, y+2/3, z+2/3'
'-y+1/3, x-y+2/3, z+2/3'
'-x+y+1/3, -x+2/3, z+2/3'
'y+1/3, x+2/3, -z+7/6'
'x-y+1/3, -y+2/3, -z+7/6'
'-x+1/3, -x+y+2/3, -z+7/6'
'-x, -y, -z'
'y, -x+y, -z'
'x-y, x, -z'
'-y, -x, z-1/2'
'-x+y, y, z-1/2'
'x, x-y, z-1/2'
'-x+2/3, -y+1/3, -z+1/3'
'y+2/3, -x+y+1/3, -z+1/3'
'x-y+2/3, x+1/3, -z+1/3'
'-y+2/3, -x+1/3, z-1/6'
'-x+y+2/3, y+1/3, z-1/6'
'x+2/3, x-y+1/3, z-1/6'
'-x+1/3, -y+2/3, -z+2/3'
'y+1/3, -x+y+2/3, -z+2/3'
'x-y+1/3, x+2/3, -z+2/3'
'-y+1/3, -x+2/3, z+1/6'
'-x+y+1/3, y+2/3, z+1/6'
'x+1/3, x-y+2/3, z+1/6'

loop_
_atom_site_label
_atom_site_type_symbol
_atom_site_fract_x
_atom_site_fract_y
_atom_site_fract_z
_atom_site_U_iso_or_equiv
_atom_site_adp_type
_atom_site_occupancy
_atom_site_symmetry_multiplicity
_atom_site_Wyckoff_symbol
_atom_site_calc_flag
_atom_site_refinement_flags
_atom_site_disorder_assembly
_atom_site_disorder_group
Nd Nd 0.0000 0.0000 0.0000 0.03562(6) Uani 1 6 b d S . .
O1 O -0.11477(11) -0.06870(9) 0.04889(4) 0.0569(3) Uani 1 36 f d . . .
O2 O -0.13083(8) 0.02123(8) 0.01746(3) 0.0518(3) Uani 1 36 f d . . .
O3 O -0.23617(9) -0.06472(11) 0.05069(4) 0.0778(5) Uani 1 36 f d . . .
N1 N -0.16250(9) -0.03790(9) 0.03938(4) 0.0495(3) Uani 1 36 f d . . .
N2 N 0.56465(10) 0.05628(12) 0.04252(4) 0.0598(4) Uani 1 36 f d . . .
N3 N 0.47515(11) 0.14707(11) 0.03732(5) 0.0589(4) Uani 1 36 f d . . .
C1 C 0.60501(13) 0.00963(16) 0.04554(6) 0.0673(5) Uani 1 36 f d . . .
H1 H 0.6660 0.0397 0.0448 0.081(3) Uiso 1 36 f calc R . .
C2 C 0.56219(14) -0.08067(17) 0.04970(5) 0.0658(5) Uani 1 36 f d . . .
H2 H 0.5942 -0.1094 0.0520 0.081(3) Uiso 1 36 f calc R . .
C3 C 0.47262(14) -0.12709(15) 0.05040(5) 0.0615(4) Uani 1 36 f d . . .
H3 H 0.4428 -0.1877 0.0532 0.081(3) Uiso 1 36 f calc R . .
C4 C 0.42610(12) -0.08136(12) 0.04683(4) 0.0503(3) Uani 1 36 f d . . .
C5 C 0.33180(13) -0.12462(13) 0.04698(5) 0.0603(4) Uani 1 36 f d . . .
H5 H 0.2993 -0.1852 0.0495 0.081(3) Uiso 1 36 f calc R . .
C6 C 0.28983(11) -0.07898(12) 0.04350(5) 0.0589(4) Uani 1 36 f d . . .
H6 H 0.2288 -0.1086 0.0434 0.081(3) Uiso 1 36 f calc R . .
C7 C 0.33769(10) 0.01490(11) 0.03985(4) 0.0475(3) Uani 1 36 f d . . .
C8 C 0.29677(11) 0.06548(13) 0.03623(5) 0.0560(4) Uani 1 36 f d . . .
H8 H 0.2358 0.0380 0.0358 0.081(3) Uiso 1 36 f calc R . .
C9 C 0.34594(15) 0.15495(15) 0.03328(6) 0.0629(5) Uani 1 36 f d . . .
H9 H 0.3187 0.1883 0.0306 0.081(3) Uiso 1 36 f calc R . .
C10 C 0.43670(14) 0.19527(15) 0.03429(6) 0.0661(5) Uani 1 36 f d . . .
H10 H 0.4707 0.2561 0.0329 0.081(3) Uiso 1 36 f calc R . .
C11 C 0.42966(10) 0.05817(11) 0.03999(4) 0.0452(3) Uani 1 36 f d . . .
C12 C 0.47574(11) 0.01021(12) 0.04311(4) 0.0466(3) Uani 1 36 f d . . .
N4 N 0.6667 0.3333 0.00369(10) 0.0672(9) Uani 1 12 c d S . .
O4 O 0.64597(16) 0.25473(16) 0.00635(9) 0.1204(10) Uani 1 36 f d . . .
N5 N 0.6667 0.3333 0.0833 0.0678(13) Uani 1 6 a d S . .
O5A O 0.5843(8) 0.305(3) 0.0915(8) 0.089(4) Uani 0.25 36 f d P . .
O5B O 0.608(2) 0.341(2) 0.0728(8) 0.089(4) Uani 0.25 36 f d P . .
H3B H 0.5271(19) 0.1745(18) 0.0368(7) 0.086(8) Uiso 1 36 f d . . .

loop_
_atom_site_aniso_label
_atom_site_aniso_U_11
_atom_site_aniso_U_22
_atom_site_aniso_U_33
_atom_site_aniso_U_23
_atom_site_aniso_U_13
_atom_site_aniso_U_12
Nd 0.02967(7) 0.02967(7) 0.04753(10) 0.000 0.000 0.01484(3)
O1 0.0567(8) 0.0524(7) 0.0617(7) 0.0079(5) 0.0087(6) 0.0274(6)
O2 0.0452(6) 0.0434(6) 0.0688(7) 0.0012(5) 0.0047(5) 0.0238(5)
O3 0.0466(7) 0.0760(10) 0.0986(11) -0.0094(8) 0.0257(7) 0.0216(7)
N1 0.0400(6) 0.0408(6) 0.0618(7) -0.0089(5) 0.0076(5) 0.0158(5)
N2 0.0398(7) 0.0619(9) 0.0751(10) 0.0104(8) 0.0010(6) 0.0235(7)
N3 0.0403(7) 0.0492(8) 0.0811(10) 0.0103(7) 0.0033(7) 0.0178(6)
C1 0.0452(9) 0.0780(14) 0.0810(13) 0.0101(11) -0.0003(8) 0.0325(9)
C2 0.0625(11) 0.0800(14) 0.0693(11) 0.0023(10) -0.0050(9) 0.0464(11)
C3 0.0624(11) 0.0589(11) 0.0690(11) -0.0006(8) -0.0055(9) 0.0346(9)
C4 0.0476(8) 0.0500(9) 0.0524(8) -0.0034(6) -0.0050(6) 0.0237(7)
C5 0.0467(9) 0.0450(9) 0.0791(12) -0.0063(8) -0.0043(8) 0.0153(7)
C6 0.0389(7) 0.0505(9) 0.0766(11) -0.0119(8) -0.0065(7) 0.0144(7)
C7 0.0378(7) 0.0500(8) 0.0499(7) -0.0060(6) -0.0050(6) 0.0184(6)
C8 0.0426(8) 0.0583(10) 0.0666(10) -0.0109(8) -0.0097(7) 0.0248(7)
C9 0.0551(11) 0.0600(10) 0.0795(13) -0.0019(10) -0.0083(9) 0.0331(10)
C10 0.0536(10) 0.0488(9) 0.0926(15) 0.0098(10) 0.0017(10) 0.0230(9)
C11 0.0384(6) 0.0469(8) 0.0469(7) 0.0013(6) -0.0012(5) 0.0189(6)
C12 0.0385(7) 0.0531(9) 0.0462(7) 0.0011(6) -0.0023(6) 0.0212(7)
N4 0.0675(14) 0.0675(14) 0.0665(18) 0.000 0.000 0.0338(7)
O4 0.0799(12) 0.0660(13) 0.215(3) -0.0463(16) -0.0113(16) 0.0358(11)
N5 0.072(2) 0.072(2) 0.059(2) 0.000 0.000 0.0361(10)
O5A 0.060(4) 0.050(13) 0.148(6) 0.011(6) -0.001(5) 0.021(6)
O5B 0.060(4) 0.050(13) 0.148(6) 0.011(6) -0.001(5) 0.021(6)

loop_
_geom_bond_atom_site_label_1
_geom_bond_atom_site_label_2
_geom_bond_distance
_geom_bond_site_symmetry_2
_geom_bond_publ_flag
Nd O2 2.6051(11) 21 ?
Nd O2 2.6051(11) 3 ?
Nd O2 2.6051(11) 2 ?
Nd O2 2.6051(11) 19 ?
Nd O2 2.6051(11) . ?
Nd O2 2.6051(11) 20 ?
Nd O1 2.6379(15) 21 ?
Nd O1 2.6379(15) 19 ?
Nd O1 2.6379(15) 20 ?
Nd O1 2.6379(15) 2 ?
Nd O1 2.6379(15) . ?
Nd O1 2.6379(15) 3 ?
O1 N1 1.265(2) . ?
O2 N1 1.2607(18) . ?
O3 N1 1.2236(18) . ?
N2 C1 1.332(3) . ?
N2 C12 1.355(2) . ?
N3 C10 1.328(3) . ?
N3 C11 1.359(2) . ?
N3 H3B 0.79(3) . ?
C1 C2 1.386(3) . ?
C1 H1 0.9300 . ?
C2 C3 1.365(3) . ?
C2 H2 0.9300 . ?
C3 C4 1.413(3) . ?
C3 H3 0.9300 . ?
C4 C12 1.405(3) . ?
C4 C5 1.438(3) . ?
C5 C6 1.342(3) . ?
C5 H5 0.9300 . ?
C6 C7 1.438(3) . ?
C6 H6 0.9300 . ?
C7 C11 1.402(2) . ?
C7 C8 1.404(2) . ?
C8 C9 1.370(3) . ?
C8 H8 0.9300 . ?
C9 C10 1.386(3) . ?
C9 H9 0.9300 . ?
C10 H10 0.9300 . ?
C11 C12 1.438(2) . ?
N4 O4 1.246(3) . ?
N4 O4 1.246(3) 2_655 ?
N4 O4 1.246(3) 3_665 ?
N5 O5B 1.19(2) 17_554 ?
N5 O5B 1.19(2) 18_654 ?
N5 O5B 1.19(2) 2_655 ?
N5 O5B 1.19(2) 3_665 ?
N5 O5B 1.19(2) . ?
N5 O5B 1.19(2) 16_544 ?
N5 O5A 1.318(17) 17_554 ?
N5 O5A 1.318(17) 2_655 ?
N5 O5A 1.318(17) 3_665 ?
N5 O5A 1.318(17) . ?
N5 O5A 1.318(17) 18_654 ?
N5 O5A 1.318(17) 16_544 ?
O5A O5B 0.34(6) 17_554 ?
O5A O5B 0.935(11) . ?
O5A O5A 1.07(7) 17_554 ?
O5A O5A 1.78(8) 16_544 ?
O5B O5A 0.34(6) 17_554 ?
O5B O5B 0.88(6) 17_554 ?
